data_4336973
loop_
_publ_author_name
'Donghui Yang'
'Suzhi Li'
'Pengtao Ma'
'Jingping Wang'
'Jingyang Niu'

_publ_section_title
;
 Controlled Assembly of Inorganic-Organic Frameworks Based on [SeMo6O21]4-
 Polyanion
;
_journal_name_full 'Inorganic Chemistry'
_journal_page_first 14034
_journal_page_last 14039
_journal_paper_doi 10.1021/ic401804e
_journal_volume 52
_journal_year 2013
_chemical_formula_sum 'C18 H80 Mo12 N10 O62 Se2'
_chemical_formula_weight 2737.80
_chemical_name_systematic
;
 ?
;
_space_group_IT_number 14
_symmetry_cell_setting monoclinic
_symmetry_space_group_name_Hall '-P 2yn'
_symmetry_space_group_name_H-M 'P 1 21/n 1'
_atom_sites_solution_hydrogens geom
_atom_sites_solution_primary direct
_atom_sites_solution_secondary difmap
_audit_creation_method SHELXL-97
_cell_angle_alpha 90.00
_cell_angle_beta 114.5910(10)
_cell_angle_gamma 90.00
_cell_formula_units_Z 4
_cell_length_a 18.3195(10)
_cell_length_b 27.2576(15)
_cell_length_c 19.4976(11)
_cell_measurement_reflns_used 9959
_cell_measurement_temperature 296(2)
_cell_measurement_theta_max 28.21
_cell_measurement_theta_min 2.35
_cell_volume 8853.0(9)
_computing_cell_refinement 'Bruker SMART'
_computing_data_collection 'Bruker SMART'
_computing_data_reduction 'Bruker SAINT'
_computing_molecular_graphics 'Bruker SHELXTL'
_computing_publication_material 'Bruker SHELXTL'
_computing_structure_refinement 'SHELXL-97 (Sheldrick, 1997)'
_computing_structure_solution 'SHELXS-97 (Sheldrick, 1990)'
_diffrn_ambient_temperature 296(2)
_diffrn_measured_fraction_theta_full 0.995
_diffrn_measured_fraction_theta_max 0.995
_diffrn_measurement_device_type 'CCD area detector'
_diffrn_measurement_method 'phi and omega scans'
_diffrn_radiation_monochromator graphite
_diffrn_radiation_source 'fine-focus sealed tube'
_diffrn_radiation_type MoK\a
_diffrn_radiation_wavelength 0.71073
_diffrn_reflns_av_R_equivalents 0.0321
_diffrn_reflns_av_sigmaI/netI 0.0370
_diffrn_reflns_limit_h_max 21
_diffrn_reflns_limit_h_min -21
_diffrn_reflns_limit_k_max 31
_diffrn_reflns_limit_k_min -32
_diffrn_reflns_limit_l_max 11
_diffrn_reflns_limit_l_min -23
_diffrn_reflns_number 44486
_diffrn_reflns_theta_full 25.00
_diffrn_reflns_theta_max 25.00
_diffrn_reflns_theta_min 1.49
_exptl_absorpt_coefficient_mu 2.560
_exptl_absorpt_correction_T_max 0.6028
_exptl_absorpt_correction_T_min 0.3988
_exptl_absorpt_correction_type multi-scan
_exptl_absorpt_process_details SADABS
_exptl_crystal_colour colorless
_exptl_crystal_density_diffrn 2.024
_exptl_crystal_description block
_exptl_crystal_F_000 5144
_exptl_crystal_size_max 0.44
_exptl_crystal_size_mid 0.27
_exptl_crystal_size_min 0.22
_refine_diff_density_max 1.327
_refine_diff_density_min -1.022
_refine_diff_density_rms 0.164
_refine_ls_extinction_coef 0.00043(4)
_refine_ls_extinction_expression Fc^*^=kFc[1+0.001xFc^2^\l^3^/sin(2\q)]^-1/4^
_refine_ls_extinction_method SHELXL
_refine_ls_goodness_of_fit_ref 1.080
_refine_ls_hydrogen_treatment constr
_refine_ls_matrix_type full
_refine_ls_number_parameters 1028
_refine_ls_number_reflns 15520
_refine_ls_number_restraints 58
_refine_ls_restrained_S_all 1.086
_refine_ls_R_factor_all 0.0874
_refine_ls_R_factor_gt 0.0537
_refine_ls_shift/su_max 0.001
_refine_ls_shift/su_mean 0.000
_refine_ls_structure_factor_coef Fsqd
_refine_ls_weighting_details 'calc w=1/[\s^2^(Fo^2^)+(0.1217P)^2^+0.0060P] where P=(Fo^2^+2Fc^2^)/3'
_refine_ls_weighting_scheme calc
_refine_ls_wR_factor_gt 0.1730
_refine_ls_wR_factor_ref 0.1931
_reflns_number_gt 10207
_reflns_number_total 15520
_reflns_threshold_expression >2sigma(I)
_cod_data_source_file ic401804e_si_002_4.cif
_cod_data_source_block 4
_cod_original_cell_volume 8853.0(8)
_cod_database_code 4336973

loop_
_symmetry_equiv_pos_as_xyz
'x, y, z'
'-x+1/2, y+1/2, -z+1/2'
'-x, -y, -z'
'x-1/2, -y-1/2, z-1/2'

loop_
_atom_site_label
_atom_site_type_symbol
_atom_site_fract_x
_atom_site_fract_y
_atom_site_fract_z
_atom_site_U_iso_or_equiv
_atom_site_adp_type
_atom_site_occupancy
_atom_site_symmetry_multiplicity
_atom_site_calc_flag
_atom_site_refinement_flags
Mo1 Mo 0.74357(5) 0.66346(2) 0.08247(4) 0.0441(2) Uani 1 1 d .
Mo2 Mo 0.78282(4) 0.77304(2) 0.17286(4) 0.04154(19) Uani 1 1 d .
Mo3 Mo 0.88588(4) 0.77486(3) 0.37641(4) 0.0439(2) Uani 1 1 d .
Mo4 Mo 0.93944(4) 0.66831(3) 0.47341(4) 0.0466(2) Uani 1 1 d .
Mo5 Mo 0.89235(4) 0.55161(3) 0.37520(4) 0.0465(2) Uani 1 1 d .
Mo6 Mo 0.79500(4) 0.54859(2) 0.18551(4) 0.0460(2) Uani 1 1 d .
Mo7 Mo 0.09516(4) 0.66918(3) 0.04257(4) 0.0447(2) Uani 1 1 d .
Mo8 Mo 0.15185(4) 0.77480(3) 0.14148(4) 0.04343(19) Uani 1 1 d .
Mo9 Mo 0.25482(4) 0.77134(3) 0.34518(4) 0.0449(2) Uani 1 1 d .
Mo10 Mo 0.29188(5) 0.66121(3) 0.43341(4) 0.0509(2) Uani 1 1 d .
Mo11 Mo 0.23614(5) 0.54741(3) 0.32836(5) 0.0536(2) Uani 1 1 d .
Mo12 Mo 0.13571(5) 0.55171(3) 0.13899(4) 0.0545(2) Uani 1 1 d .
Se1 Se 0.80460(4) 0.66226(3) 0.27975(4) 0.0352(2) Uani 1 1 d .
Se2 Se 0.22919(4) 0.66106(3) 0.23602(4) 0.0381(2) Uani 1 1 d .
O1 O 0.6731(5) 0.6544(2) -0.0084(3) 0.080(2) Uani 1 1 d .
O2 O 0.8332(4) 0.6535(2) 0.0782(4) 0.0659(18) Uani 1 1 d .
O3 O 0.6364(3) 0.6787(2) 0.1118(3) 0.0598(15) Uani 1 1 d .
O4 O 0.7446(3) 0.73457(18) 0.0814(3) 0.0454(13) Uani 1 1 d .
O5 O 0.7367(3) 0.60320(18) 0.1300(3) 0.0476(13) Uani 1 1 d .
O6 O 0.8084(3) 0.69019(17) 0.2040(3) 0.0389(11) Uani 1 1 d .
O7 O 0.7394(4) 0.8281(2) 0.1373(4) 0.0660(18) Uani 1 1 d .
O8 O 0.8803(4) 0.7816(2) 0.1832(3) 0.0559(15) Uani 1 1 d .
O9 O 0.6635(3) 0.7496(2) 0.1713(3) 0.0577(15) Uani 1 1 d .
O10 O 0.8040(3) 0.77834(18) 0.2767(3) 0.0433(12) Uani 1 1 d .
O11 O 0.8758(4) 0.8306(2) 0.4105(4) 0.0694(19) Uani 1 1 d .
O12 O 0.9650(3) 0.7829(2) 0.3531(3) 0.0599(16) Uani 1 1 d .
O13 O 0.7755(3) 0.7516(2) 0.3935(3) 0.0530(14) Uani 1 1 d .
O14 O 0.9408(3) 0.7387(2) 0.4683(3) 0.0509(14) Uani 1 1 d .
O15 O 0.8818(3) 0.69145(18) 0.3488(3) 0.0402(12) Uani 1 1 d .
O16 O 0.9600(5) 0.6602(2) 0.5670(3) 0.077(2) Uani 1 1 d .
O17 O 1.0284(4) 0.6574(2) 0.4690(4) 0.0700(19) Uani 1 1 d .
O18 O 0.8106(4) 0.6820(2) 0.4573(3) 0.0572(15) Uani 1 1 d .
O19 O 0.8902(3) 0.6071(2) 0.4326(3) 0.0490(13) Uani 1 1 d .
O20 O 0.9014(4) 0.5054(2) 0.4368(4) 0.0686(18) Uani 1 1 d .
O21 O 0.9880(3) 0.5580(2) 0.3810(4) 0.0659(17) Uani 1 1 d .
O22 O 0.7588(3) 0.5556(2) 0.3517(3) 0.0550(15) Uani 1 1 d .
O23 O 0.8457(3) 0.5151(2) 0.2814(3) 0.0570(15) Uani 1 1 d .
O24 O 0.8493(3) 0.60805(17) 0.2782(3) 0.0398(12) Uani 1 1 d .
O25 O 0.7417(4) 0.5010(2) 0.1301(4) 0.0702(18) Uani 1 1 d .
O26 O 0.8758(4) 0.5530(2) 0.1644(4) 0.0641(17) Uani 1 1 d .
O27 O 0.6944(3) 0.5549(2) 0.2263(3) 0.0558(15) Uani 1 1 d .
O28 O 0.0749(4) 0.6624(2) -0.0507(3) 0.0710(19) Uani 1 1 d .
O29 O 0.0050(4) 0.6600(2) 0.0447(4) 0.0628(17) Uani 1 1 d .
O30 O 0.2252(3) 0.6800(2) 0.0611(3) 0.0566(15) Uani 1 1 d .
O31 O 0.0977(3) 0.73963(19) 0.0491(3) 0.0507(14) Uani 1 1 d .
O32 O 0.1415(3) 0.60758(19) 0.0828(3) 0.0527(14) Uani 1 1 d .
O33 O 0.1527(3) 0.69185(17) 0.1679(3) 0.0398(12) Uani 1 1 d .
O34 O 0.1626(5) 0.8310(2) 0.1075(4) 0.073(2) Uani 1 1 d .
O35 O 0.0715(3) 0.7843(2) 0.1642(3) 0.0593(16) Uani 1 1 d .
O36 O 0.2612(3) 0.7500(2) 0.1258(3) 0.0602(16) Uani 1 1 d .
O37 O 0.2335(3) 0.77719(18) 0.2415(3) 0.0451(13) Uani 1 1 d .
O38 O 0.2989(5) 0.8263(2) 0.3813(4) 0.077(2) Uani 1 1 d .
O39 O 0.1584(4) 0.7800(2) 0.3350(3) 0.0559(15) Uani 1 1 d .
O40 O 0.3729(4) 0.7472(3) 0.3461(4) 0.0679(17) Uani 1 1 d .
O41 O 0.2925(4) 0.73200(19) 0.4360(3) 0.0523(14) Uani 1 1 d .
O42 O 0.2271(3) 0.68901(18) 0.3131(3) 0.0413(12) Uani 1 1 d .
O43 O 0.3628(5) 0.6519(2) 0.5227(3) 0.082(2) Uani 1 1 d .
O44 O 0.2017(4) 0.6518(2) 0.4368(4) 0.0662(18) Uani 1 1 d .
O45 O 0.4003(4) 0.6763(3) 0.4037(4) 0.0692(18) Uani 1 1 d .
O46 O 0.2974(3) 0.6012(2) 0.3841(3) 0.0531(14) Uani 1 1 d .
O47 O 0.2892(5) 0.4985(2) 0.3813(4) 0.081(2) Uani 1 1 d .
O48 O 0.1564(4) 0.5519(2) 0.3513(4) 0.0676(18) Uani 1 1 d .
O49 O 0.3342(4) 0.5520(2) 0.2837(4) 0.0694(18) Uani 1 1 d .
O50 O 0.1822(4) 0.5144(2) 0.2330(3) 0.0673(17) Uani 1 1 d .
O51 O 0.1826(3) 0.60716(18) 0.2369(3) 0.0435(12) Uani 1 1 d .
O52 O 0.1237(5) 0.5051(2) 0.0771(4) 0.096(3) Uani 1 1 d .
O53 O 0.0409(3) 0.5596(2) 0.1337(4) 0.0703(18) Uani 1 1 d .
O54 O 0.2666(5) 0.5528(3) 0.1596(4) 0.082(2) Uani 1 1 d .
C1 C 0.6184(5) 0.7149(4) 0.1418(5) 0.051(2) Uani 1 1 d .
C2 C 0.5352(5) 0.7179(4) 0.1436(6) 0.071(3) Uani 1 1 d .
H2A H 0.5424 0.7313 0.1922 0.086 Uiso 1 1 calc R
H2B H 0.5030 0.7413 0.1054 0.086 Uiso 1 1 calc R
C3 C 0.4894(6) 0.6726(4) 0.1318(8) 0.099(4) Uani 1 1 d .
H3A H 0.5229 0.6482 0.1670 0.119 Uiso 1 1 calc R
H3B H 0.4771 0.6608 0.0813 0.119 Uiso 1 1 calc R
C4 C 0.4098(7) 0.6772(5) 0.1416(7) 0.093(4) Uani 1 1 d .
H4A H 0.3849 0.6451 0.1359 0.112 Uiso 1 1 calc R
H4B H 0.4211 0.6892 0.1918 0.112 Uiso 1 1 calc R
C5 C 0.3538(5) 0.7115(4) 0.0843(5) 0.073(3) Uani 1 1 d .
H5A H 0.3459 0.7007 0.0343 0.088 Uiso 1 1 calc R
H5B H 0.3775 0.7440 0.0923 0.088 Uiso 1 1 calc R
C6 C 0.2718(5) 0.7140(4) 0.0889(5) 0.053(2) Uani 1 1 d .
C7 C 0.7624(5) 0.7166(4) 0.4278(5) 0.051(2) Uani 1 1 d .
C8 C 0.6810(5) 0.7136(4) 0.4313(5) 0.068(2) Uani 1 1 d U
H8A H 0.6891 0.7041 0.4819 0.081 Uiso 1 1 calc R
H8B H 0.6568 0.7460 0.4217 0.081 Uiso 1 1 calc R
C9 C 0.6246(6) 0.6786(4) 0.3770(7) 0.087(3) Uani 1 1 d DU
H9A H 0.6511 0.6471 0.3817 0.105 Uiso 1 1 calc R
H9B H 0.6098 0.6905 0.3261 0.105 Uiso 1 1 calc R
C10 C 0.5494(6) 0.6717(4) 0.3904(8) 0.097(3) Uani 1 1 d DU
H10A H 0.5181 0.6449 0.3595 0.116 Uiso 1 1 calc R
H10B H 0.5645 0.6632 0.4428 0.116 Uiso 1 1 calc R
C11 C 0.4994(5) 0.7168(4) 0.3720(5) 0.077(3) Uani 1 1 d D
H11A H 0.4918 0.7275 0.3220 0.092 Uiso 1 1 calc R
H11B H 0.5297 0.7423 0.4071 0.092 Uiso 1 1 calc R
C12 C 0.4177(5) 0.7135(4) 0.3735(5) 0.056(2) Uani 1 1 d .
C13 C 0.6953(5) 0.5537(3) 0.2912(5) 0.057(2) Uani 1 1 d .
C14 C 0.6177(6) 0.5545(5) 0.2989(7) 0.094(4) Uani 1 1 d U
H14A H 0.6275 0.5410 0.3481 0.113 Uiso 1 1 calc R
H14B H 0.6025 0.5886 0.2992 0.113 Uiso 1 1 calc R
C15 C 0.5508(6) 0.5296(6) 0.2448(7) 0.124(4) Uani 1 1 d U
H15A H 0.5639 0.4951 0.2442 0.149 Uiso 1 1 calc R
H15B H 0.5385 0.5430 0.1952 0.149 Uiso 1 1 calc R
C16 C 0.4779(6) 0.5345(7) 0.2626(7) 0.135(5) Uani 1 1 d DU
H16A H 0.4711 0.5035 0.2835 0.162 Uiso 1 1 calc R
H16B H 0.4907 0.5588 0.3022 0.162 Uiso 1 1 calc R
C17 C 0.4008(7) 0.5477(6) 0.2032(7) 0.131(4) Uani 1 1 d DU
H17A H 0.4070 0.5795 0.1840 0.157 Uiso 1 1 calc R
H17B H 0.3893 0.5244 0.1624 0.157 Uiso 1 1 calc R
C18 C 0.3315(7) 0.5501(5) 0.2190(7) 0.098(4) Uani 1 1 d U
N1 N 0.4815(4) 0.2144(3) 0.2410(4) 0.064(2) Uani 1 1 d .
N2 N 0.5786(4) 0.2402(3) 0.4309(4) 0.0581(19) Uani 1 1 d .
N3 N 0.8838(4) 0.2624(3) 0.5515(4) 0.0567(18) Uani 1 1 d .
N4 N 0.9844(4) 0.3852(3) 0.7394(4) 0.071(2) Uani 1 1 d .
N5 N 0.6150(6) 0.0827(4) 0.4969(6) 0.115(4) Uani 1 1 d .
N6 N 0.8473(6) 0.4176(4) 0.4812(7) 0.115(4) Uani 1 1 d .
N7 N 0.9316(6) 0.0755(4) 0.4293(7) 0.126(4) Uani 1 1 d .
N8 N 0.4622(6) 0.5676(5) 0.4382(6) 0.128(4) Uani 1 1 d .
N9 N 0.4814(8) 0.3530(5) 0.2434(7) 0.152(6) Uani 1 1 d .
N10 N 0.6276(8) 0.5752(6) 0.5154(8) 0.187(7) Uani 1 1 d .
O1W O 0.7476(9) 0.5007(6) 0.4733(8) 0.093(4) Uani 0.50 1 d PU
O2W O 0.1003(8) 0.0614(6) 0.4912(8) 0.083(4) Uani 0.50 1 d PU
O3W O 0.5711(14) 0.0431(6) 0.9062(8) 0.136(9) Uani 0.50 1 d P
O4W O 0.5706(13) 0.4695(6) 0.4402(10) 0.120(7) Uani 0.50 1 d P
O5W O 0.3188(17) 0.4018(6) 0.1345(14) 0.183(12) Uani 0.50 1 d P
O6W O 0.5622(17) 0.0977(10) 0.6113(12) 0.234(15) Uani 0.50 1 d P
O7W O 0.7608(14) 0.0244(9) 0.5311(11) 0.176(10) Uani 0.50 1 d P
O8W O 0.9220(19) 0.4627(6) 0.0947(11) 0.182(12) Uani 0.50 1 d P
O9W O 1.025(2) 0.4705(13) 0.2508(11) 0.27(2) Uani 0.50 1 d P
O10W O 0.770(2) 0.4297(7) 0.2934(13) 0.223(16) Uani 0.50 1 d P
O11W O 0.6996(10) 0.1096(7) 0.9415(12) 0.142(8) Uani 0.50 1 d P
O12W O 0.6271(13) 0.4055(6) 0.3415(10) 0.132(7) Uani 0.50 1 d P
O13W O 0.2375(17) 0.4216(6) 0.2278(12) 0.186(13) Uani 0.50 1 d P
O14W O 0.9101(16) 0.0474(10) 0.5509(17) 0.215(13) Uani 0.50 1 d P
O15W O 0.6176(19) 0.8417(10) 0.2096(17) 0.088(9) Uani 0.25 1 d PU
O16W O 0.4216(18) 0.4068(11) 0.338(2) 0.135(15) Uani 0.25 1 d P
O17W O 0.0233(19) 0.6528(15) -0.2119(17) 0.121(14) Uani 0.25 1 d P
O18W O 0.748(2) -0.0814(12) 0.4968(19) 0.117(11) Uani 0.25 1 d PU

loop_
_atom_site_aniso_label
_atom_site_aniso_U_11
_atom_site_aniso_U_22
_atom_site_aniso_U_33
_atom_site_aniso_U_23
_atom_site_aniso_U_13
_atom_site_aniso_U_12
Mo1 0.0512(5) 0.0497(4) 0.0345(4) -0.0032(3) 0.0210(3) -0.0041(3)
Mo2 0.0451(4) 0.0426(4) 0.0389(4) 0.0024(3) 0.0195(3) 0.0039(3)
Mo3 0.0434(4) 0.0500(4) 0.0402(4) -0.0060(3) 0.0193(3) -0.0044(3)
Mo4 0.0364(4) 0.0634(5) 0.0366(4) 0.0049(3) 0.0121(3) -0.0042(3)
Mo5 0.0434(4) 0.0467(4) 0.0534(4) 0.0132(3) 0.0243(3) 0.0050(3)
Mo6 0.0492(4) 0.0427(4) 0.0541(4) -0.0059(3) 0.0295(4) -0.0037(3)
Mo7 0.0394(4) 0.0556(4) 0.0396(4) -0.0030(3) 0.0170(3) 0.0025(3)
Mo8 0.0432(4) 0.0479(4) 0.0391(4) 0.0054(3) 0.0170(3) -0.0016(3)
Mo9 0.0464(4) 0.0504(4) 0.0382(4) -0.0010(3) 0.0179(3) -0.0062(3)
Mo10 0.0569(5) 0.0610(5) 0.0377(4) 0.0096(3) 0.0226(4) 0.0081(4)
Mo11 0.0609(5) 0.0491(4) 0.0618(5) 0.0147(4) 0.0363(4) 0.0116(4)
Mo12 0.0700(6) 0.0456(4) 0.0586(5) -0.0067(4) 0.0374(4) 0.0000(4)
Se1 0.0321(4) 0.0434(4) 0.0335(4) 0.0002(3) 0.0170(3) 0.0020(3)
Se2 0.0340(4) 0.0463(5) 0.0398(4) 0.0042(3) 0.0210(4) 0.0014(3)
O1 0.105(6) 0.082(5) 0.034(3) -0.001(3) 0.012(4) -0.014(4)
O2 0.062(4) 0.070(4) 0.085(5) -0.013(3) 0.050(4) -0.010(3)
O3 0.043(3) 0.067(4) 0.070(4) 0.000(3) 0.024(3) -0.002(3)
O4 0.059(3) 0.047(3) 0.028(3) 0.002(2) 0.015(3) -0.002(3)
O5 0.052(3) 0.049(3) 0.045(3) -0.003(3) 0.024(3) -0.009(3)
O6 0.040(3) 0.044(3) 0.037(3) -0.001(2) 0.021(2) -0.001(2)
O7 0.085(5) 0.046(3) 0.066(4) 0.007(3) 0.030(4) 0.015(3)
O8 0.062(4) 0.065(4) 0.050(3) -0.011(3) 0.033(3) -0.014(3)
O9 0.038(3) 0.070(4) 0.062(4) -0.008(3) 0.018(3) 0.002(3)
O10 0.037(3) 0.051(3) 0.045(3) -0.004(2) 0.020(2) 0.003(2)
O11 0.092(5) 0.051(4) 0.061(4) -0.018(3) 0.027(4) -0.007(3)
O12 0.050(4) 0.069(4) 0.064(4) 0.009(3) 0.028(3) -0.007(3)
O13 0.040(3) 0.069(4) 0.057(4) 0.001(3) 0.027(3) 0.001(3)
O14 0.048(3) 0.064(4) 0.034(3) -0.005(3) 0.010(3) -0.010(3)
O15 0.039(3) 0.046(3) 0.037(3) 0.000(2) 0.018(2) 0.003(2)
O16 0.089(5) 0.090(5) 0.038(3) 0.000(3) 0.013(4) -0.012(4)
O17 0.036(3) 0.079(4) 0.088(5) 0.017(4) 0.018(3) -0.002(3)
O18 0.054(4) 0.067(4) 0.061(4) 0.002(3) 0.034(3) -0.001(3)
O19 0.042(3) 0.063(3) 0.048(3) 0.005(3) 0.025(3) -0.007(3)
O20 0.073(4) 0.062(4) 0.075(4) 0.025(3) 0.035(4) 0.003(3)
O21 0.047(4) 0.076(4) 0.080(4) 0.024(3) 0.031(3) 0.016(3)
O22 0.049(3) 0.067(4) 0.058(4) 0.002(3) 0.030(3) -0.005(3)
O23 0.061(4) 0.046(3) 0.066(4) 0.000(3) 0.029(3) 0.006(3)
O24 0.041(3) 0.042(3) 0.041(3) 0.004(2) 0.023(2) 0.009(2)
O25 0.073(4) 0.065(4) 0.073(4) -0.021(3) 0.030(4) -0.014(3)
O26 0.054(4) 0.075(4) 0.080(4) -0.017(3) 0.045(3) 0.000(3)
O27 0.045(3) 0.081(4) 0.049(3) 0.010(3) 0.027(3) 0.002(3)
O28 0.077(5) 0.084(5) 0.050(4) -0.010(3) 0.025(4) 0.008(3)
O29 0.039(3) 0.062(4) 0.089(5) -0.018(3) 0.028(3) -0.005(3)
O30 0.044(3) 0.072(4) 0.065(4) -0.008(3) 0.034(3) -0.006(3)
O31 0.052(3) 0.055(3) 0.038(3) 0.003(3) 0.011(3) 0.006(3)
O32 0.063(4) 0.052(3) 0.052(3) -0.006(3) 0.033(3) 0.003(3)
O33 0.041(3) 0.041(3) 0.039(3) 0.003(2) 0.019(2) 0.005(2)
O34 0.094(5) 0.064(4) 0.056(4) 0.018(3) 0.027(4) -0.012(3)
O35 0.048(3) 0.060(4) 0.074(4) -0.013(3) 0.029(3) 0.002(3)
O36 0.049(4) 0.086(4) 0.050(4) -0.003(3) 0.026(3) -0.012(3)
O37 0.044(3) 0.052(3) 0.039(3) 0.003(2) 0.017(3) -0.010(2)
O38 0.089(5) 0.070(4) 0.056(4) -0.011(3) 0.016(4) -0.025(4)
O39 0.058(4) 0.063(4) 0.055(3) 0.009(3) 0.032(3) 0.016(3)
O40 0.044(4) 0.091(5) 0.074(4) 0.010(4) 0.031(3) -0.005(4)
O41 0.065(4) 0.057(3) 0.036(3) -0.004(3) 0.022(3) 0.002(3)
O42 0.042(3) 0.047(3) 0.041(3) 0.005(2) 0.024(2) 0.000(2)
O43 0.121(6) 0.071(4) 0.042(3) 0.011(3) 0.022(4) 0.025(4)
O44 0.083(5) 0.057(4) 0.087(5) 0.016(3) 0.063(4) 0.011(3)
O45 0.037(3) 0.093(5) 0.070(4) 0.001(4) 0.015(3) 0.008(3)
O46 0.053(3) 0.064(4) 0.047(3) 0.007(3) 0.026(3) 0.012(3)
O47 0.110(6) 0.058(4) 0.084(5) 0.028(4) 0.048(4) 0.029(4)
O48 0.064(4) 0.072(4) 0.084(5) 0.019(3) 0.047(4) 0.004(3)
O49 0.065(4) 0.080(4) 0.076(4) 0.011(4) 0.042(4) 0.022(3)
O50 0.091(5) 0.050(4) 0.072(4) 0.002(3) 0.044(4) 0.003(3)
O51 0.045(3) 0.044(3) 0.046(3) 0.004(2) 0.024(3) 0.002(2)
O52 0.159(8) 0.058(4) 0.086(5) -0.023(4) 0.067(5) -0.001(4)
O53 0.041(3) 0.090(5) 0.082(5) -0.014(4) 0.028(3) -0.020(3)
O54 0.096(6) 0.094(5) 0.081(5) 0.018(4) 0.060(5) 0.034(4)
C1 0.037(5) 0.075(6) 0.043(5) 0.011(5) 0.019(4) 0.011(4)
C2 0.044(5) 0.101(8) 0.074(7) 0.017(6) 0.030(5) 0.006(5)
C3 0.050(7) 0.090(8) 0.150(12) 0.036(8) 0.035(7) 0.014(6)
C4 0.065(7) 0.113(9) 0.115(10) 0.045(8) 0.051(7) 0.021(7)
C5 0.050(6) 0.118(9) 0.062(6) 0.015(6) 0.034(5) 0.009(6)
C6 0.045(5) 0.084(7) 0.037(5) 0.025(5) 0.023(4) 0.007(5)
C7 0.047(5) 0.074(6) 0.042(5) -0.013(4) 0.028(4) -0.004(5)
C8 0.057(5) 0.094(6) 0.069(5) -0.027(5) 0.042(5) -0.007(5)
C9 0.066(5) 0.112(6) 0.100(6) -0.036(5) 0.050(5) -0.010(5)
C10 0.080(7) 0.104(7) 0.113(8) -0.021(6) 0.047(6) -0.024(6)
C11 0.043(5) 0.129(9) 0.052(6) -0.014(6) 0.013(5) 0.006(6)
C12 0.038(5) 0.077(7) 0.051(5) -0.005(5) 0.019(4) -0.012(5)
C13 0.044(5) 0.068(6) 0.064(6) 0.007(5) 0.026(5) -0.003(4)
C14 0.051(6) 0.151(11) 0.098(8) -0.025(8) 0.049(6) -0.024(6)
C15 0.045(5) 0.249(13) 0.090(7) 0.010(8) 0.039(5) -0.013(7)
C16 0.067(6) 0.257(13) 0.098(7) 0.018(8) 0.051(6) -0.016(7)
C17 0.103(8) 0.201(11) 0.109(8) 0.053(8) 0.066(7) 0.065(8)
C18 0.087(7) 0.160(10) 0.076(7) 0.044(7) 0.061(6) 0.074(7)
N1 0.041(4) 0.065(5) 0.093(6) -0.009(4) 0.037(4) -0.003(3)
N2 0.043(4) 0.073(5) 0.061(5) 0.003(4) 0.025(4) 0.000(4)
N3 0.037(4) 0.079(5) 0.053(4) -0.008(4) 0.018(3) -0.010(3)
N4 0.061(5) 0.071(6) 0.085(6) 0.000(4) 0.037(5) 0.005(4)
N5 0.081(7) 0.127(8) 0.155(10) 0.072(8) 0.068(7) 0.033(6)
N6 0.083(7) 0.113(8) 0.164(10) 0.080(8) 0.068(7) 0.026(6)
N7 0.066(7) 0.154(10) 0.146(10) 0.020(8) 0.034(7) 0.028(7)
N8 0.055(6) 0.193(12) 0.136(10) 0.023(9) 0.041(6) 0.005(7)
N9 0.147(13) 0.107(10) 0.212(17) 0.019(8) 0.083(12) 0.016(8)
N10 0.112(10) 0.220(15) 0.179(14) 0.091(12) 0.011(10) 0.029(11)
O1W 0.095(8) 0.121(9) 0.079(7) 0.040(7) 0.052(6) 0.031(7)
O2W 0.064(7) 0.103(8) 0.082(7) 0.022(6) 0.030(6) 0.020(6)
O3W 0.24(2) 0.086(11) 0.064(10) -0.013(8) 0.043(13) -0.082(13)
O4W 0.19(2) 0.105(12) 0.101(12) 0.039(11) 0.099(14) 0.030(13)
O5W 0.32(3) 0.085(12) 0.24(2) -0.094(15) 0.21(3) -0.081(16)
O6W 0.26(3) 0.29(3) 0.126(17) 0.11(2) 0.057(19) 0.20(3)
O7W 0.15(2) 0.26(3) 0.118(16) 0.070(18) 0.053(15) 0.051(19)
O8W 0.36(4) 0.070(12) 0.116(15) -0.011(11) 0.10(2) 0.043(16)
O9W 0.34(4) 0.22(3) 0.11(2) -0.036(17) -0.05(2) 0.10(3)
O10W 0.48(5) 0.078(13) 0.19(2) -0.013(13) 0.21(3) -0.11(2)
O11W 0.100(13) 0.144(15) 0.21(2) -0.114(15) 0.093(14) -0.026(11)
O12W 0.18(2) 0.075(11) 0.128(15) 0.037(10) 0.057(15) 0.035(12)
O13W 0.33(4) 0.065(11) 0.133(17) -0.024(11) 0.06(2) 0.056(16)
O14W 0.16(2) 0.26(3) 0.27(3) 0.09(3) 0.13(2) -0.01(2)
O15W 0.088(12) 0.095(12) 0.092(12) -0.022(9) 0.049(9) 0.006(8)
O16W 0.06(2) 0.08(2) 0.19(4) -0.02(2) -0.02(2) 0.016(16)
O17W 0.07(2) 0.22(4) 0.050(17) 0.02(2) 0.009(16) 0.01(2)
O18W 0.126(14) 0.124(14) 0.120(14) 0.032(9) 0.069(10) -0.021(9)

loop_
_atom_type_symbol
_atom_type_description
_atom_type_scat_dispersion_real
_atom_type_scat_dispersion_imag
_atom_type_scat_source
C C 0.0033 0.0016 'International Tables Vol C Tables 4.2.6.8 and 6.1.1.4'
H H 0.0000 0.0000 'International Tables Vol C Tables 4.2.6.8 and 6.1.1.4'
N N 0.0061 0.0033 'International Tables Vol C Tables 4.2.6.8 and 6.1.1.4'
O O 0.0106 0.0060 'International Tables Vol C Tables 4.2.6.8 and 6.1.1.4'
Se Se -0.0929 2.2259 'International Tables Vol C Tables 4.2.6.8 and 6.1.1.4'
Mo Mo -1.6832 0.6857 'International Tables Vol C Tables 4.2.6.8 and 6.1.1.4'

loop_
_geom_angle_atom_site_label_1
_geom_angle_atom_site_label_2
_geom_angle_atom_site_label_3
_geom_angle
O2 Mo1 O1 104.6(4)
O2 Mo1 O5 98.4(3)
O1 Mo1 O5 101.7(3)
O2 Mo1 O4 98.4(3)
O1 Mo1 O4 98.0(3)
O5 Mo1 O4 149.9(2)
O2 Mo1 O6 90.4(3)
O1 Mo1 O6 163.2(3)
O5 Mo1 O6 83.21(19)
O4 Mo1 O6 71.87(18)
O2 Mo1 O3 169.4(3)
O1 Mo1 O3 85.9(3)
O5 Mo1 O3 78.4(2)
O4 Mo1 O3 80.5(2)
O6 Mo1 O3 79.25(19)
O7 Mo2 O8 102.3(3)
O7 Mo2 O10 102.7(3)
O8 Mo2 O10 97.0(2)
O7 Mo2 O4 100.0(3)
O8 Mo2 O4 98.1(2)
O10 Mo2 O4 149.2(2)
O7 Mo2 O9 87.7(3)
O8 Mo2 O9 169.9(2)
O10 Mo2 O9 78.7(2)
O4 Mo2 O9 81.8(2)
O7 Mo2 O6 165.1(3)
O8 Mo2 O6 90.8(2)
O10 Mo2 O6 82.33(19)
O4 Mo2 O6 70.83(18)
O9 Mo2 O6 79.56(19)
O11 Mo3 O12 103.4(3)
O11 Mo3 O10 100.8(3)
O12 Mo3 O10 96.7(2)
O11 Mo3 O14 101.2(3)
O12 Mo3 O14 98.1(3)
O10 Mo3 O14 149.7(2)
O11 Mo3 O13 86.7(3)
O12 Mo3 O13 169.4(2)
O10 Mo3 O13 78.0(2)
O14 Mo3 O13 82.7(2)
O11 Mo3 O15 164.7(3)
O12 Mo3 O15 90.8(2)
O10 Mo3 O15 82.92(19)
O14 Mo3 O15 70.7(2)
O13 Mo3 O15 79.47(19)
O17 Mo4 O16 104.0(4)
O17 Mo4 O19 97.1(3)
O16 Mo4 O19 100.8(3)
O17 Mo4 O14 98.0(3)
O16 Mo4 O14 100.5(3)
O19 Mo4 O14 150.0(2)
O17 Mo4 O18 170.1(3)
O16 Mo4 O18 85.6(3)
O19 Mo4 O18 78.6(2)
O14 Mo4 O18 82.2(2)
O17 Mo4 O15 91.3(3)
O16 Mo4 O15 163.7(3)
O19 Mo4 O15 82.5(2)
O14 Mo4 O15 71.41(19)
O18 Mo4 O15 79.38(19)
O20 Mo5 O21 103.4(3)
O20 Mo5 O19 101.2(3)
O21 Mo5 O19 98.7(3)
O20 Mo5 O23 99.3(3)
O21 Mo5 O23 98.7(3)
O19 Mo5 O23 149.1(2)
O20 Mo5 O22 87.6(3)
O21 Mo5 O22 169.0(2)
O19 Mo5 O22 78.3(2)
O23 Mo5 O22 79.7(2)
O20 Mo5 O24 166.5(3)
O21 Mo5 O24 88.7(2)
O19 Mo5 O24 82.4(2)
O23 Mo5 O24 72.7(2)
O22 Mo5 O24 80.38(19)
O26 Mo6 O25 103.1(3)
O26 Mo6 O5 98.5(3)
O25 Mo6 O5 101.4(3)
O26 Mo6 O23 98.7(3)
O25 Mo6 O23 99.9(3)
O5 Mo6 O23 148.7(2)
O26 Mo6 O27 169.9(3)
O25 Mo6 O27 86.9(3)
O5 Mo6 O27 78.2(2)
O23 Mo6 O27 80.3(2)
O26 Mo6 O24 90.3(2)
O25 Mo6 O24 165.6(3)
O5 Mo6 O24 81.51(19)
O23 Mo6 O24 72.5(2)
O27 Mo6 O24 79.86(19)
O29 Mo7 O28 103.3(3)
O29 Mo7 O32 97.6(3)
O28 Mo7 O32 101.9(3)
O29 Mo7 O31 98.3(3)
O28 Mo7 O31 99.6(3)
O32 Mo7 O31 149.5(2)
O29 Mo7 O30 170.4(3)
O28 Mo7 O30 86.1(3)
O32 Mo7 O30 77.9(2)
O31 Mo7 O30 82.2(2)
O29 Mo7 O33 92.0(3)
O28 Mo7 O33 163.3(3)
O32 Mo7 O33 82.6(2)
O31 Mo7 O33 71.01(19)
O30 Mo7 O33 79.08(19)
O34 Mo8 O35 102.3(3)
O34 Mo8 O37 101.4(3)
O35 Mo8 O37 97.1(3)
O34 Mo8 O31 100.5(3)
O35 Mo8 O31 98.8(3)
O37 Mo8 O31 149.4(2)
O34 Mo8 O36 87.9(3)
O35 Mo8 O36 169.3(3)
O37 Mo8 O36 77.6(2)
O31 Mo8 O36 82.2(2)
O34 Mo8 O33 165.4(3)
O35 Mo8 O33 90.9(2)
O37 Mo8 O33 82.85(19)
O31 Mo8 O33 70.9(2)
O36 Mo8 O33 79.3(2)
O38 Mo9 O39 102.4(3)
O38 Mo9 O37 102.6(3)
O39 Mo9 O37 96.9(2)
O38 Mo9 O41 100.4(3)
O39 Mo9 O41 98.1(3)
O37 Mo9 O41 149.0(2)
O38 Mo9 O40 88.0(3)
O39 Mo9 O40 169.4(3)
O37 Mo9 O40 78.7(2)
O41 Mo9 O40 81.6(2)
O38 Mo9 O42 165.6(3)
O39 Mo9 O42 90.2(2)
O37 Mo9 O42 82.53(19)
O41 Mo9 O42 70.5(2)
O40 Mo9 O42 79.7(2)
O44 Mo10 O43 106.1(4)
O44 Mo10 O46 98.4(3)
O43 Mo10 O46 102.0(3)
O44 Mo10 O41 98.3(3)
O43 Mo10 O41 97.4(3)
O46 Mo10 O41 149.7(2)
O44 Mo10 O42 89.6(3)
O43 Mo10 O42 162.4(3)
O46 Mo10 O42 83.2(2)
O41 Mo10 O42 71.84(19)
O44 Mo10 O45 168.8(3)
O43 Mo10 O45 85.1(3)
O46 Mo10 O45 78.3(2)
O41 Mo10 O45 80.4(2)
O42 Mo10 O45 79.5(2)
O48 Mo11 O47 103.4(3)
O48 Mo11 O46 99.4(3)
O47 Mo11 O46 101.8(3)
O48 Mo11 O50 97.8(3)
O47 Mo11 O50 98.8(3)
O46 Mo11 O50 149.3(2)
O48 Mo11 O49 170.4(3)
O47 Mo11 O49 86.2(3)
O46 Mo11 O49 78.8(2)
O50 Mo11 O49 80.1(3)
O48 Mo11 O51 91.0(2)
O47 Mo11 O51 164.3(3)
O46 Mo11 O51 81.8(2)
O50 Mo11 O51 72.7(2)
O49 Mo11 O51 79.5(2)
O52 Mo12 O53 102.9(4)
O52 Mo12 O32 102.2(3)
O53 Mo12 O32 99.3(3)
O52 Mo12 O50 98.8(3)
O53 Mo12 O50 99.0(3)
O32 Mo12 O50 148.1(3)
O52 Mo12 O54 87.2(4)
O53 Mo12 O54 169.9(3)
O32 Mo12 O54 77.5(2)
O50 Mo12 O54 79.9(3)
O52 Mo12 O51 166.2(3)
O53 Mo12 O51 89.2(2)
O32 Mo12 O51 82.0(2)
O50 Mo12 O51 72.4(2)
O54 Mo12 O51 80.9(2)
O6 Se1 O15 99.1(2)
O6 Se1 O24 100.4(2)
O15 Se1 O24 100.0(2)
O33 Se2 O42 98.9(2)
O33 Se2 O51 100.4(2)
O42 Se2 O51 100.5(2)
C1 O3 Mo1 132.2(6)
Mo2 O4 Mo1 122.3(2)
Mo6 O5 Mo1 144.8(3)
Se1 O6 Mo1 124.8(2)
Se1 O6 Mo2 125.9(2)
Mo1 O6 Mo2 94.42(17)
C1 O9 Mo2 132.8(6)
Mo3 O10 Mo2 144.1(3)
C7 O13 Mo3 132.4(5)
Mo4 O14 Mo3 123.2(3)
Se1 O15 Mo4 125.2(3)
Se1 O15 Mo3 125.3(3)
Mo4 O15 Mo3 93.85(17)
C7 O18 Mo4 132.7(5)
Mo5 O19 Mo4 145.5(3)
C13 O22 Mo5 132.2(5)
Mo6 O23 Mo5 121.0(3)
Se1 O24 Mo5 124.6(2)
Se1 O24 Mo6 124.7(2)
Mo5 O24 Mo6 93.57(17)
C13 O27 Mo6 132.0(5)
C6 O30 Mo7 131.2(6)
Mo8 O31 Mo7 123.5(3)
Mo7 O32 Mo12 145.4(3)
Se2 O33 Mo7 124.1(2)
Se2 O33 Mo8 125.7(3)
Mo7 O33 Mo8 93.88(17)
C6 O36 Mo8 131.1(5)
Mo9 O37 Mo8 144.5(3)
C12 O40 Mo9 134.8(6)
Mo10 O41 Mo9 122.3(3)
Se2 O42 Mo10 124.7(3)
Se2 O42 Mo9 125.9(2)
Mo10 O42 Mo9 94.74(18)
C12 O45 Mo10 131.1(6)
Mo11 O46 Mo10 143.7(3)
C18 O49 Mo11 132.3(7)
Mo11 O50 Mo12 120.7(3)
Se2 O51 Mo12 125.0(2)
Se2 O51 Mo11 124.2(3)
Mo12 O51 Mo11 93.97(18)
C18 O54 Mo12 132.9(6)
O9 C1 O3 124.5(8)
O9 C1 C2 115.2(8)
O3 C1 C2 120.3(9)
C3 C2 C1 117.4(9)
C3 C2 H2A 107.9
C1 C2 H2A 107.9
C3 C2 H2B 107.9
C1 C2 H2B 107.9
H2A C2 H2B 107.2
C2 C3 C4 114.9(10)
C2 C3 H3A 108.5
C4 C3 H3A 108.5
C2 C3 H3B 108.5
C4 C3 H3B 108.5
H3A C3 H3B 107.5
C5 C4 C3 110.3(9)
C5 C4 H4A 109.6
C3 C4 H4A 109.6
C5 C4 H4B 109.6
C3 C4 H4B 109.6
H4A C4 H4B 108.1
C4 C5 C6 111.5(8)
C4 C5 H5A 109.3
C6 C5 H5A 109.3
C4 C5 H5B 109.3
C6 C5 H5B 109.3
H5A C5 H5B 108.0
O30 C6 O36 126.3(8)
O30 C6 C5 117.1(9)
O36 C6 C5 116.5(9)
O13 C7 O18 124.4(8)
O13 C7 C8 118.4(8)
O18 C7 C8 117.1(8)
C9 C8 C7 114.0(7)
C9 C8 H8A 108.8
C7 C8 H8A 108.8
C9 C8 H8B 108.8
C7 C8 H8B 108.8
H8A C8 H8B 107.6
C8 C9 C10 111.7(8)
C8 C9 H9A 109.3
C10 C9 H9A 109.3
C8 C9 H9B 109.3
C10 C9 H9B 109.3
H9A C9 H9B 107.9
C11 C10 C9 111.7(9)
C11 C10 H10A 109.3
C9 C10 H10A 109.3
C11 C10 H10B 109.3
C9 C10 H10B 109.3
H10A C10 H10B 107.9
C10 C11 C12 117.5(9)
C10 C11 H11A 107.9
C12 C11 H11A 107.9
C10 C11 H11B 107.9
C12 C11 H11B 107.9
H11A C11 H11B 107.2
O40 C12 O45 123.9(8)
O40 C12 C11 116.5(9)
O45 C12 C11 119.6(9)
O27 C13 O22 123.9(8)
O27 C13 C14 119.2(9)
O22 C13 C14 116.6(9)
C15 C14 C13 118.9(10)
C15 C14 H14A 107.6
C13 C14 H14A 107.6
C15 C14 H14B 107.6
C13 C14 H14B 107.6
H14A C14 H14B 107.0
C14 C15 C16 111.0(11)
C14 C15 H15A 109.4
C16 C15 H15A 109.4
C14 C15 H15B 109.4
C16 C15 H15B 109.4
H15A C15 H15B 108.0
C17 C16 C15 119.8(12)
C17 C16 H16A 107.4
C15 C16 H16A 107.4
C17 C16 H16B 107.4
C15 C16 H16B 107.4
H16A C16 H16B 106.9
C18 C17 C16 119.8(11)
C18 C17 H17A 107.4
C16 C17 H17A 107.4
C18 C17 H17B 107.4
C16 C17 H17B 107.4
H17A C17 H17B 106.9
O49 C18 O54 123.5(9)
O49 C18 C17 123.8(12)
O54 C18 C17 112.6(9)

loop_
_geom_bond_atom_site_label_1
_geom_bond_atom_site_label_2
_geom_bond_distance
Mo1 O2 1.700(6)
Mo1 O1 1.721(6)
Mo1 O5 1.916(5)
Mo1 O4 1.939(5)
Mo1 O6 2.284(5)
Mo1 O3 2.300(6)
Mo2 O7 1.705(5)
Mo2 O8 1.726(6)
Mo2 O10 1.901(5)
Mo2 O4 1.931(5)
Mo2 O9 2.265(6)
Mo2 O6 2.335(5)
Mo3 O11 1.701(6)
Mo3 O12 1.704(6)
Mo3 O10 1.901(5)
Mo3 O14 1.922(5)
Mo3 O13 2.272(5)
Mo3 O15 2.330(5)
Mo4 O17 1.694(6)
Mo4 O16 1.716(6)
Mo4 O19 1.905(5)
Mo4 O14 1.922(5)
Mo4 O18 2.278(6)
Mo4 O15 2.298(5)
Mo5 O20 1.700(6)
Mo5 O21 1.716(6)
Mo5 O19 1.893(5)
Mo5 O23 1.939(6)
Mo5 O22 2.298(6)
Mo5 O24 2.308(5)
Mo6 O26 1.698(6)
Mo6 O25 1.710(6)
Mo6 O5 1.888(5)
Mo6 O23 1.935(6)
Mo6 O27 2.297(5)
Mo6 O24 2.320(5)
Mo7 O29 1.688(6)
Mo7 O28 1.709(6)
Mo7 O32 1.897(5)
Mo7 O31 1.924(5)
Mo7 O30 2.276(6)
Mo7 O33 2.307(5)
Mo8 O34 1.712(6)
Mo8 O35 1.724(6)
Mo8 O37 1.902(5)
Mo8 O31 1.913(5)
Mo8 O36 2.253(6)
Mo8 O33 2.318(5)
Mo9 O38 1.708(6)
Mo9 O39 1.710(6)
Mo9 O37 1.899(5)
Mo9 O41 1.935(5)
Mo9 O40 2.254(6)
Mo9 O42 2.328(5)
Mo10 O44 1.701(6)
Mo10 O43 1.704(6)
Mo10 O46 1.922(5)
Mo10 O41 1.930(5)
Mo10 O42 2.273(5)
Mo10 O45 2.326(7)
Mo11 O48 1.701(6)
Mo11 O47 1.718(6)
Mo11 O46 1.890(6)
Mo11 O50 1.927(6)
Mo11 O49 2.304(6)
Mo11 O51 2.310(5)
Mo12 O52 1.703(6)
Mo12 O53 1.710(6)
Mo12 O32 1.904(5)
Mo12 O50 1.954(6)
Mo12 O54 2.261(8)
Mo12 O51 2.303(5)
Se1 O6 1.688(5)
Se1 O15 1.692(5)
Se1 O24 1.696(5)
Se2 O33 1.698(5)
Se2 O42 1.700(5)
Se2 O51 1.703(5)
O3 C1 1.258(10)
O9 C1 1.230(10)
O13 C7 1.246(10)
O18 C7 1.255(10)
O22 C13 1.268(10)
O27 C13 1.258(10)
O30 C6 1.223(10)
O36 C6 1.277(10)
O40 C12 1.198(11)
O45 C12 1.278(10)
O49 C18 1.242(11)
O54 C18 1.270(13)
C1 C2 1.543(11)
C2 C3 1.457(13)
C2 H2A 0.9700
C2 H2B 0.9700
C3 C4 1.552(14)
C3 H3A 0.9700
C3 H3B 0.9700
C4 C5 1.491(13)
C4 H4A 0.9700
C4 H4B 0.9700
C5 C6 1.545(11)
C5 H5A 0.9700
C5 H5B 0.9700
C7 C8 1.523(11)
C8 C9 1.480(13)
C8 H8A 0.9700
C8 H8B 0.9700
C9 C10 1.517(9)
C9 H9A 0.9700
C9 H9B 0.9700
C10 C11 1.485(8)
C10 H10A 0.9700
C10 H10B 0.9700
C11 C12 1.512(12)
C11 H11A 0.9700
C11 H11B 0.9700
C13 C14 1.491(12)
C14 C15 1.414(15)
C14 H14A 0.9700
C14 H14B 0.9700
C15 C16 1.520(15)
C15 H15A 0.9700
C15 H15B 0.9700
C16 C17 1.451(9)
C16 H16A 0.9700
C16 H16B 0.9700
C17 C18 1.428(15)
C17 H17A 0.9700
C17 H17B 0.9700
